data_2200809
loop_
_publ_author_name
'Niemeyer, Mark'

_publ_section_title
;A solvated ytterbium diaryl:
 bis(1,1':3',1''-terphenyl-<i>C</i>^2'^)bis(tetrahydrofuran-<i>O</i>)ytterbium(II)
;
_journal_issue 12
_journal_name_full 'Acta Crystallographica Section E'
_journal_page_first m578
_journal_page_last m580
_journal_paper_doi 10.1107/S1600536801018797
_journal_volume 57
_journal_year 2001
_chemical_formula_iupac '[Yb (C18 H13)2 (C4 H8 O)2]'
_chemical_formula_moiety 'C44 H42 O2 Yb'
_chemical_formula_sum 'C44 H42 O2 Yb'
_chemical_formula_weight 775.82
_chemical_name_systematic
;
bis(1,1':3',1''-terphenyl-\kC^2'^)bis(tetrahydrofuran-\kO)ytterbium(II)
;
_chemical_temperature_decomposition_gt 378
_space_group_IT_number 2
_symmetry_cell_setting triclinic
_symmetry_space_group_name_Hall '-P 1'
_symmetry_space_group_name_H-M 'P -1'
_audit_creation_method SHELXL-97
_cell_angle_alpha 75.923(14)
_cell_angle_beta 74.367(18)
_cell_angle_gamma 66.560(16)
_cell_formula_units_Z 2
_cell_length_a 9.754(3)
_cell_length_b 11.9028(18)
_cell_length_c 17.093(3)
_cell_measurement_reflns_used 18
_cell_measurement_temperature 173(2)
_cell_measurement_theta_max 12.2
_cell_measurement_theta_min 8.1
_cell_volume 1732.5(7)
_computing_cell_refinement P3
_computing_data_collection 'P3 (Siemens, 1989)'
_computing_data_reduction 'XDISK (Siemens, 1989)'
_computing_molecular_graphics 'SHELXTL (Sheldrick, 1998)'
_computing_publication_material SHELXTL
_computing_structure_refinement 'SHELXL97 (Sheldrick, 1997)'
_computing_structure_solution 'SHELXS97 (Sheldrick, 1997)'
_diffrn_ambient_temperature 173(2)
_diffrn_measured_fraction_theta_full 1.00
_diffrn_measured_fraction_theta_max 1.00
_diffrn_measurement_device_type 'Rebuilt Syntex P2~1~/Siemens P3 four-circle'
_diffrn_measurement_method Wyckoff
_diffrn_radiation_monochromator graphite
_diffrn_radiation_source 'fine-focus sealed tube'
_diffrn_radiation_type MoK\a
_diffrn_radiation_wavelength .71073
_diffrn_reflns_av_R_equivalents .032
_diffrn_reflns_av_sigmaI/netI .035
_diffrn_reflns_limit_h_max 12
_diffrn_reflns_limit_h_min -12
_diffrn_reflns_limit_k_max 15
_diffrn_reflns_limit_k_min -14
_diffrn_reflns_limit_l_max 22
_diffrn_reflns_limit_l_min -21
_diffrn_reflns_number 8446
_diffrn_reflns_theta_full 27.5
_diffrn_reflns_theta_max 27.5
_diffrn_reflns_theta_min 1.9
_diffrn_standards_decay_% 0
_diffrn_standards_interval_count 198
_diffrn_standards_number 2
_exptl_absorpt_coefficient_mu 2.74
_exptl_absorpt_correction_T_max .684
_exptl_absorpt_correction_T_min .494
_exptl_absorpt_correction_type '\y scan'
_exptl_absorpt_process_details '(North et al., 1968)'
_exptl_crystal_colour 'dark red'
_exptl_crystal_density_diffrn 1.487
_exptl_crystal_density_method 'not measured'
_exptl_crystal_description prism
_exptl_crystal_F_000 784
_exptl_crystal_size_max .30
_exptl_crystal_size_mid .20
_exptl_crystal_size_min .15
_refine_diff_density_max .86
_refine_diff_density_min -.73
_refine_ls_extinction_method none
_refine_ls_goodness_of_fit_ref 1.19
_refine_ls_hydrogen_treatment refU
_refine_ls_matrix_type full
_refine_ls_number_parameters 463
_refine_ls_number_reflns 7975
_refine_ls_number_restraints 0
_refine_ls_restrained_S_all 1.19
_refine_ls_R_factor_all .040
_refine_ls_R_factor_gt .032
_refine_ls_shift/su_max .001
_refine_ls_shift/su_mean <0.001
_refine_ls_structure_factor_coef Fsqd
_refine_ls_weighting_details 'calc w = 1/[\s^2^(Fo^2^)+(0.0409P)^2^] where P = (Fo^2^+2Fc^2^)/3'
_refine_ls_weighting_scheme calc
_refine_ls_wR_factor_ref .078
_reflns_number_gt 7095
_reflns_number_total 7975
_reflns_threshold_expression I>2\s(I)
_cod_data_source_file ya6073.cif
_cod_data_source_block I
_cod_depositor_comments
;
The following automatic conversions were performed:

'_chemical_melting_point' tag was changed to
'_chemical_temperature_decomposition_gt' since the value was
specified 'more than' ('>') a certain temperature. The value '>378K
(dec)' was changed to '378' - it should be numeric and without a unit
designator.

Automatic conversion script
Id: cif_fix_values 1646 2011-03-28 12:23:43Z adriana 

The following automatic conversions were performed:

'_chemical_melting_point' tag was changed to
'_chemical_temperature_decomposition_gt' since the value was
specified 'more than' ('>') a certain temperature. The value '>378K
(dec)' was changed to '378' - it should be numeric and without a unit
designator.

Automatic conversion script
Id: cif_fix_values 1715 2011-07-08 13:25:40Z adriana 
;
_cod_original_cell_volume 1732.5(6)
_cod_database_code 2200809
_cod_database_fobs_code 2200809

loop_
_symmetry_equiv_pos_as_xyz
'x, y, z'
'-x, -y, -z'

loop_
_atom_site_label
_atom_site_fract_x
_atom_site_fract_y
_atom_site_fract_z
_atom_site_U_iso_or_equiv
_atom_site_adp_type
_atom_site_calc_flag
_atom_site_refinement_flags
_atom_site_occupancy
_atom_site_disorder_assembly
_atom_site_disorder_group
_atom_site_type_symbol
Yb .128453(16) .213217(13) .259122(9) .02659(5) Uani d . 1 . . Yb
C1 .2732(4) -.0095(3) .3107(2) .0256(6) Uani d . 1 . . C
C2 .3852(4) -.0141(3) .3509(2) .0287(7) Uani d . 1 . . C
C3 .5280(4) -.1113(4) .3482(2) .0364(8) Uani d . 1 . . C
H3A .6010 -.1105 .3751 .063(16) Uiso calc R 1 . . H
C4 .5617(4) -.2077(4) .3061(3) .0412(9) Uani d . 1 . . C
H4A .6584 -.2725 .3036 .042(12) Uiso calc R 1 . . H
C5 .4549(4) -.2097(3) .2679(2) .0370(8) Uani d . 1 . . C
H5A .4778 -.2763 .2395 .056(14) Uiso calc R 1 . . H
C6 .3124(4) -.1130(3) .2710(2) .0283(7) Uani d . 1 . . C
C7 .3522(4) .0882(3) .3966(2) .0287(7) Uani d . 1 . . C
C8 .2030(4) .1491(3) .4351(2) .0302(7) Uani d . 1 . . C
H8A .1238 .1248 .4310 .018(8) Uiso calc R 1 . . H
C9 .1671(4) .2444(4) .4792(2) .0372(8) Uani d . 1 . . C
H9A .0647 .2840 .5049 .036(11) Uiso calc R 1 . . H
C10 .2815(5) .2816(4) .4857(2) .0408(9) Uani d . 1 . . C
H10A .2577 .3472 .5152 .058(15) Uiso calc R 1 . . H
C11 .4301(5) .2220(4) .4487(2) .0403(9) Uani d . 1 . . C
H11A .5088 .2460 .4538 .036(11) Uiso calc R 1 . . H
C12 .4657(4) .1274(4) .4043(2) .0363(8) Uani d . 1 . . C
H12A .5683 .0886 .3786 .056(14) Uiso calc R 1 . . H
C13 .1976(4) -.1209(3) .2320(2) .0316(7) Uani d . 1 . . C
C14 .2376(6) -.1708(4) .1595(3) .0438(10) Uani d . 1 . . C
H14A .3421 -.2031 .1346 .039(12) Uiso calc R 1 . . H
C15 .1293(7) -.1744(5) .1233(3) .0570(13) Uani d . 1 . . C
H15A .1598 -.2093 .0742 .072(17) Uiso calc R 1 . . H
C16 -.0233(7) -.1274(5) .1584(3) .0625(14) Uani d . 1 . . C
H16A -.0983 -.1286 .1332 .063(15) Uiso calc R 1 . . H
C17 -.0666(6) -.0779(5) .2314(3) .0569(12) Uani d . 1 . . C
H17A -.1712 -.0455 .2562 .054(14) Uiso calc R 1 . . H
C18 .0437(5) -.0764(3) .2675(3) .0383(8) Uani d . 1 . . C
H18A .0136 -.0442 .3176 .039(11) Uiso calc R 1 . . H
C19 -.1080(4) .3049(3) .1981(2) .0260(6) Uani d . 1 . . C
C20 -.2430(4) .3638(3) .2519(2) .0261(6) Uani d . 1 . . C
C21 -.3738(4) .4492(3) .2240(2) .0315(7) Uani d . 1 . . C
H21A -.4618 .4871 .2623 .025(9) Uiso calc R 1 . . H
C22 -.3758(4) .4788(3) .1409(2) .0355(8) Uani d . 1 . . C
H22A -.4648 .5371 .1220 .054(14) Uiso calc R 1 . . H
C23 -.2469(4) .4230(3) .0853(2) .0332(7) Uani d . 1 . . C
H23A -.2478 .4429 .0281 .066(16) Uiso calc R 1 . . H
C24 -.1153(4) .3372(3) .1132(2) .0275(7) Uani d . 1 . . C
C25 -.2444(4) .3324(3) .3425(2) .0260(6) Uani d . 1 . . C
C26 -.1791(4) .2095(3) .3781(2) .0308(7) Uani d . 1 . . C
H26A -.1323 .1465 .3442 .064(16) Uiso calc R 1 . . H
C27 -.1816(4) .1775(4) .4622(2) .0376(8) Uani d . 1 . . C
H27A -.1387 .0931 .4854 .043(12) Uiso calc R 1 . . H
C28 -.2460(4) .2681(4) .5121(2) .0403(9) Uani d . 1 . . C
H28A -.2467 .2464 .5694 .058(14) Uiso calc R 1 . . H
C29 -.3092(4) .3898(4) .4784(2) .0392(9) Uani d . 1 . . C
H29A -.3520 .4522 .5126 .049(13) Uiso calc R 1 . . H
C30 -.3113(4) .4229(3) .3944(2) .0331(7) Uani d . 1 . . C
H30A -.3584 .5072 .3723 .024(9) Uiso calc R 1 . . H
C31 .0220(4) .2804(3) .0518(2) .0286(7) Uani d . 1 . . C
C32 .0613(4) .3466(3) -.0263(2) .0310(7) Uani d . 1 . . C
H32A -.0052 .4281 -.0423 .026(10) Uiso calc R 1 . . H
C33 .1955(5) .2940(4) -.0798(2) .0356(8) Uani d . 1 . . C
H33A .2212 .3407 -.1314 .050(13) Uiso calc R 1 . . H
C34 .2921(5) .1746(4) -.0589(2) .0389(9) Uani d . 1 . . C
H34A .3841 .1390 -.0957 .047(13) Uiso calc R 1 . . H
C35 .2533(5) .1068(4) .0167(2) .0391(8) Uani d . 1 . . C
H35A .3187 .0243 .0312 .059(15) Uiso calc R 1 . . H
C36 .1198(4) .1589(3) .0710(2) .0335(8) Uani d . 1 . . C
H36A .0945 .1110 .1221 .047(13) Uiso calc R 1 . . H
O41 .3565(3) .2210(2) .16402(16) .0387(6) Uani d . 1 . . O
C42 .3605(5) .3178(4) .0936(2) .0419(9) Uani d . 1 . . C
H42A .3403 .3968 .1117 .073(17) Uiso calc R 1 . . H
H42B .2830 .3310 .0617 .057(14) Uiso calc R 1 . . H
C43 .5180(6) .2732(5) .0425(3) .0542(12) Uani d . 1 . . C
H43A .5555 .3426 .0185 .11(3) Uiso calc R 1 . . H
H43B .5193 .2337 -.0026 .046(13) Uiso calc R 1 . . H
C44 .6144(5) .1793(5) .1026(3) .0508(11) Uani d . 1 . . C
H44A .7003 .1143 .0745 .076 Uiso calc R 1 . . H
H44B .6550 .2201 .1302 .12(3) Uiso calc R 1 . . H
C45 .5056(6) .1273(5) .1615(4) .083(2) Uani d . 1 . . C
H45A .5085 .0530 .1439 .124 Uiso calc R 1 . . H
H45B .5320 .1030 .2168 .13(3) Uiso calc R 1 . . H
O51 .1239(3) .4153(2) .26762(17) .0343(6) Uani d . 1 . . O
C52 -.0020(5) .5312(4) .2650(3) .0447(10) Uani d . 1 . . C
H52A -.0994 .5179 .2739 .075(18) Uiso calc R 1 . . H
H52B .0116 .5853 .2117 .048(13) Uiso calc R 1 . . H
C53 .0017(7) .5861(5) .3337(4) .0671(15) Uani d . 1 . . C
H53A -.0473 .5506 .3872 .101 Uiso calc R 1 . . H
H53B -.0503 .6773 .3253 .067(16) Uiso calc R 1 . . H
C54 .1702(6) .5513(4) .3300(3) .0545(12) Uani d . 1 . . C
H54A .1933 .5284 .3860 .09(2) Uiso calc R 1 . . H
H54B .2047 .6208 .3002 .073(17) Uiso calc R 1 . . H
C55 .2461(5) .4413(4) .2841(3) .0430(9) Uani d . 1 . . C
H55A .3128 .4612 .2320 .080(19) Uiso calc R 1 . . H
H55B .3085 .3687 .3179 .070(17) Uiso calc R 1 . . H

loop_
_atom_site_aniso_label
_atom_site_aniso_U_11
_atom_site_aniso_U_22
_atom_site_aniso_U_33
_atom_site_aniso_U_12
_atom_site_aniso_U_13
_atom_site_aniso_U_23
Yb .02586(8) .01942(7) .03254(8) -.00499(5) -.01025(5) -.00076(5)
C1 .0254(15) .0193(14) .0272(16) -.0061(12) -.0047(12) .0014(12)
C2 .0221(15) .0297(17) .0268(16) -.0060(13) -.0031(13) .0015(13)
C3 .0262(17) .0346(19) .0363(19) -.0039(15) -.0051(15) .0027(15)
C4 .0273(18) .0300(19) .045(2) .0043(15) -.0033(16) .0028(16)
C5 .038(2) .0231(16) .0355(19) -.0010(15) .0008(16) -.0048(14)
C6 .0306(17) .0215(15) .0233(15) -.0053(13) -.0003(13) .0009(12)
C7 .0266(16) .0312(17) .0254(16) -.0095(14) -.0076(13) .0024(13)
C8 .0254(16) .0389(19) .0276(16) -.0132(14) -.0053(13) -.0040(14)
C9 .0339(19) .045(2) .0333(19) -.0151(17) -.0019(15) -.0112(16)
C10 .041(2) .057(2) .0322(19) -.0237(19) -.0048(16) -.0123(18)
C11 .038(2) .058(3) .0327(19) -.0240(19) -.0122(16) -.0042(17)
C12 .0247(17) .050(2) .0329(18) -.0136(16) -.0076(14) -.0018(16)
C13 .045(2) .0180(15) .0308(17) -.0122(14) -.0069(15) -.0002(13)
C14 .060(3) .034(2) .036(2) -.0180(19) -.0022(19) -.0083(16)
C15 .087(4) .051(3) .047(3) -.037(3) -.013(3) -.011(2)
C16 .081(4) .059(3) .075(3) -.040(3) -.033(3) -.011(3)
C17 .049(3) .053(3) .081(4) -.024(2) -.015(2) -.019(3)
C18 .042(2) .0294(18) .047(2) -.0171(16) -.0033(17) -.0106(16)
C19 .0261(15) .0231(15) .0293(17) -.0094(13) -.0061(13) -.0028(12)
C20 .0261(15) .0230(15) .0302(16) -.0111(13) -.0067(13) -.0003(12)
C21 .0252(16) .0264(16) .0393(19) -.0082(13) -.0062(14) -.0006(14)
C22 .0290(17) .0325(18) .045(2) -.0094(15) -.0155(16) .0007(15)
C23 .0384(19) .0326(18) .0356(19) -.0183(15) -.0155(15) .0010(14)
C24 .0315(17) .0245(16) .0310(17) -.0150(14) -.0074(14) -.0019(13)
C25 .0221(15) .0266(16) .0284(16) -.0112(13) -.0023(12) -.0011(13)
C26 .0229(16) .0281(17) .0368(18) -.0090(13) -.0011(14) -.0018(14)
C27 .0246(17) .038(2) .039(2) -.0099(15) -.0025(15) .0076(16)
C28 .0327(19) .062(3) .0275(18) -.0231(18) -.0060(15) .0015(17)
C29 .0342(19) .052(2) .0343(19) -.0190(18) .0006(16) -.0136(17)
C30 .0312(17) .0333(18) .0335(18) -.0131(15) -.0015(14) -.0055(15)
C31 .0364(18) .0298(17) .0259(16) -.0155(14) -.0087(14) -.0059(13)
C32 .043(2) .0315(17) .0266(16) -.0205(16) -.0099(14) -.0028(13)
C33 .051(2) .043(2) .0242(16) -.0289(18) -.0046(15) -.0060(15)
C34 .046(2) .042(2) .0350(19) -.0215(18) .0023(17) -.0179(16)
C35 .045(2) .0306(18) .041(2) -.0140(16) -.0011(17) -.0122(16)
C36 .044(2) .0291(17) .0302(17) -.0175(16) -.0043(15) -.0047(14)
O41 .0408(15) .0339(14) .0305(13) -.0096(12) -.0012(11) .0017(11)
C42 .059(3) .036(2) .0296(19) -.0196(19) -.0104(18) .0030(15)
C43 .058(3) .079(3) .034(2) -.041(3) -.006(2) .003(2)
C44 .048(2) .051(3) .044(2) -.018(2) -.0001(19) .001(2)
C45 .050(3) .053(3) .084(4) .005(2) .021(3) .019(3)
O51 .0283(12) .0276(12) .0485(15) -.0060(10) -.0102(11) -.0120(11)
C52 .0315(19) .0280(18) .074(3) -.0061(15) -.0156(19) -.0075(19)
C53 .072(4) .049(3) .076(4) -.017(3) .005(3) -.030(3)
C54 .078(3) .045(2) .055(3) -.025(2) -.029(3) -.010(2)
C55 .037(2) .047(2) .053(2) -.0157(18) -.0166(19) -.0128(19)

loop_
_atom_type_symbol
_atom_type_description
_atom_type_scat_dispersion_real
_atom_type_scat_dispersion_imag
_atom_type_scat_source
C C .0033 .0016 'International Tables Vol C Tables 4.2.6.8 and 6.1.1.4'
H H .0000 .0000 'International Tables Vol C Tables 4.2.6.8 and 6.1.1.4'
O O .0106 .0060 'International Tables Vol C Tables 4.2.6.8 and 6.1.1.4'
Yb Yb -.3850 5.5486 'International Tables Vol C Tables 4.2.6.8 and 6.1.1.4'

loop_
_geom_angle_atom_site_label_1
_geom_angle_atom_site_label_2
_geom_angle_atom_site_label_3
_geom_angle
_geom_angle_publ_flag
C1 Yb C19 129.79(11) y
O41 Yb O51 78.34(9) y
C1 Yb O41 88.62(10) y
C1 Yb O51 136.61(10) y
C19 Yb O41 114.73(10) y
C19 Yb O51 92.82(10) y
Yb C1 C2 109.2(2) y
Yb C1 C6 126.3(2) y
C2 C1 C6 115.0(3) y
Yb C19 C20 114.8(2) y
Yb C19 C24 127.0(2) y
C20 C19 C24 115.2(3) y
O41 Yb C8 106.56(9) ?
O51 Yb C8 82.39(9) ?
C19 Yb C8 136.52(10) ?
C1 Yb C8 61.85(10) ?
O41 Yb C26 177.54(9) ?
O51 Yb C26 101.35(9) ?
C19 Yb C26 62.82(10) ?
C1 Yb C26 93.23(10) ?
C8 Yb C26 75.77(9) ?
C3 C2 C1 122.4(3) ?
C3 C2 C7 118.7(3) ?
C1 C2 C7 118.9(3) ?
C4 C3 C2 119.9(4) ?
C4 C3 H3A 120.0 ?
C2 C3 H3A 120.0 ?
C5 C4 C3 120.0(3) ?
C5 C4 H4A 120.0 ?
C3 C4 H4A 120.0 ?
C4 C5 C6 120.0(4) ?
C4 C5 H5A 120.0 ?
C6 C5 H5A 120.0 ?
C5 C6 C1 122.6(3) ?
C5 C6 C13 118.5(3) ?
C1 C6 C13 119.0(3) ?
C8 C7 C12 117.0(3) ?
C8 C7 C2 119.9(3) ?
C12 C7 C2 123.0(3) ?
C9 C8 C7 121.9(3) ?
C9 C8 Yb 119.4(3) ?
C7 C8 Yb 85.0(2) ?
C9 C8 H8A 119.0 ?
C7 C8 H8A 119.0 ?
Yb C8 H8A 65.4 ?
C10 C9 C8 119.9(4) ?
C10 C9 H9A 120.1 ?
C8 C9 H9A 120.1 ?
C11 C10 C9 119.2(4) ?
C11 C10 H10A 120.4 ?
C9 C10 H10A 120.4 ?
C10 C11 C12 120.9(4) ?
C10 C11 H11A 119.6 ?
C12 C11 H11A 119.6 ?
C11 C12 C7 121.1(3) ?
C11 C12 H12A 119.5 ?
C7 C12 H12A 119.5 ?
C18 C13 C14 117.5(4) ?
C18 C13 C6 119.9(3) ?
C14 C13 C6 122.6(4) ?
C15 C14 C13 121.7(4) ?
C15 C14 H14A 119.1 ?
C13 C14 H14A 119.1 ?
C14 C15 C16 120.0(4) ?
C14 C15 H15A 120.0 ?
C16 C15 H15A 120.0 ?
C15 C16 C17 119.4(5) ?
C15 C16 H16A 120.3 ?
C17 C16 H16A 120.3 ?
C18 C17 C16 119.7(5) ?
C18 C17 H17A 120.1 ?
C16 C17 H17A 120.1 ?
C17 C18 C13 121.5(4) ?
C17 C18 H18A 119.2 ?
C13 C18 H18A 119.2 ?
C20 C19 C24 115.2(3) ?
C20 C19 Yb 114.8(2) ?
C24 C19 Yb 127.0(2) ?
C21 C20 C19 122.7(3) ?
C21 C20 C25 119.2(3) ?
C19 C20 C25 118.1(3) ?
C22 C21 C20 120.3(3) ?
C22 C21 H21A 119.8 ?
C20 C21 H21A 119.8 ?
C21 C22 C23 119.5(3) ?
C21 C22 H22A 120.3 ?
C23 C22 H22A 120.3 ?
C22 C23 C24 120.3(3) ?
C22 C23 H23A 119.8 ?
C24 C23 H23A 119.8 ?
C23 C24 C19 121.9(3) ?
C23 C24 C31 119.0(3) ?
C19 C24 C31 119.0(3) ?
C26 C25 C30 117.7(3) ?
C26 C25 C20 120.1(3) ?
C30 C25 C20 122.2(3) ?
C27 C26 C25 121.2(3) ?
C27 C26 Yb 118.4(2) ?
C25 C26 Yb 86.7(2) ?
C27 C26 H26A 119.4 ?
C25 C26 H26A 119.4 ?
Yb C26 H26A 64.8 ?
C28 C27 C26 120.2(4) ?
C28 C27 H27A 119.9 ?
C26 C27 H27A 119.9 ?
C29 C28 C27 119.7(4) ?
C29 C28 H28A 120.2 ?
C27 C28 H28A 120.2 ?
C28 C29 C30 120.8(4) ?
C28 C29 H29A 119.6 ?
C30 C29 H29A 119.6 ?
C29 C30 C25 120.3(4) ?
C29 C30 H30A 119.8 ?
C25 C30 H30A 119.8 ?
C36 C31 C32 117.4(3) ?
C36 C31 C24 120.3(3) ?
C32 C31 C24 122.3(3) ?
C33 C32 C31 120.9(3) ?
C33 C32 H32A 119.6 ?
C31 C32 H32A 119.6 ?
C34 C33 C32 120.7(3) ?
C34 C33 H33A 119.7 ?
C32 C33 H33A 119.7 ?
C33 C34 C35 119.2(4) ?
C33 C34 H34A 120.4 ?
C35 C34 H34A 120.4 ?
C36 C35 C34 120.5(4) ?
C36 C35 H35A 119.7 ?
C34 C35 H35A 119.7 ?
C35 C36 C31 121.2(3) ?
C35 C36 H36A 119.4 ?
C31 C36 H36A 119.4 ?
C45 O41 C42 109.2(3) ?
C45 O41 Yb 126.5(3) ?
C42 O41 Yb 124.0(2) ?
O41 C42 C43 105.9(3) ?
O41 C42 H42A 110.6 ?
C43 C42 H42A 110.6 ?
O41 C42 H42B 110.6 ?
C43 C42 H42B 110.6 ?
H42A C42 H42B 108.7 ?
C42 C43 C44 104.4(3) ?
C42 C43 H43A 110.9 ?
C44 C43 H43A 110.9 ?
C42 C43 H43B 110.9 ?
C44 C43 H43B 110.9 ?
H43A C43 H43B 108.9 ?
C45 C44 C43 102.9(4) ?
C45 C44 H44A 111.2 ?
C43 C44 H44A 111.2 ?
C45 C44 H44B 111.2 ?
C43 C44 H44B 111.2 ?
H44A C44 H44B 109.1 ?
O41 C45 C44 107.7(4) ?
O41 C45 H45A 110.2 ?
C44 C45 H45A 110.2 ?
O41 C45 H45B 110.2 ?
C44 C45 H45B 110.2 ?
H45A C45 H45B 108.5 ?
C52 O51 C55 105.6(3) ?
C52 O51 Yb 127.9(2) ?
C55 O51 Yb 126.3(2) ?
O51 C52 C53 103.6(4) ?
O51 C52 H52A 111.0 ?
C53 C52 H52A 111.0 ?
O51 C52 H52B 111.0 ?
C53 C52 H52B 111.0 ?
H52A C52 H52B 109.0 ?
C52 C53 C54 103.5(4) ?
C52 C53 H53A 111.1 ?
C54 C53 H53A 111.1 ?
C52 C53 H53B 111.1 ?
C54 C53 H53B 111.1 ?
H53A C53 H53B 109.0 ?
C53 C54 C55 104.4(4) ?
C53 C54 H54A 110.9 ?
C55 C54 H54A 110.9 ?
C53 C54 H54B 110.9 ?
C55 C54 H54B 110.9 ?
H54A C54 H54B 108.9 ?
O51 C55 C54 106.3(3) ?
O51 C55 H55A 110.5 ?
C54 C55 H55A 110.5 ?
O51 C55 H55B 110.5 ?
C54 C55 H55B 110.5 ?
H55A C55 H55B 108.7 ?

loop_
_geom_bond_atom_site_label_1
_geom_bond_atom_site_label_2
_geom_bond_site_symmetry_2
_geom_bond_distance
_geom_bond_publ_flag
Yb C1 . 2.521(3) y
Yb C19 . 2.518(3) y
Yb O41 . 2.396(3) y
Yb O51 . 2.427(2) y
Yb C8 . 3.127(3) y
Yb C26 . 3.148(3) y
C1 C2 . 1.417(5) y
C1 C6 . 1.420(5) y
C2 C3 . 1.411(5) ?
C2 C7 . 1.487(5) ?
C3 C4 . 1.383(6) ?
C3 H3A . .9500 ?
C4 C5 . 1.381(6) ?
C4 H4A . .9500 ?
C5 C6 . 1.406(5) ?
C5 H5A . .9500 ?
C6 C13 . 1.491(5) ?
C7 C8 . 1.398(5) ?
C7 C12 . 1.407(5) ?
C8 C9 . 1.392(5) ?
C8 H8A . .9500 ?
C9 C10 . 1.391(5) ?
C9 H9A . .9500 ?
C10 C11 . 1.382(6) ?
C10 H10A . .9500 ?
C11 C12 . 1.388(6) ?
C11 H11A . .9500 ?
C12 H12A . .9500 ?
C13 C18 . 1.391(5) ?
C13 C14 . 1.397(5) ?
C14 C15 . 1.379(7) ?
C14 H14A . .9500 ?
C15 C16 . 1.382(8) ?
C15 H15A . .9500 ?
C16 C17 . 1.400(7) ?
C16 H16A . .9500 ?
C17 C18 . 1.384(6) ?
C17 H17A . .9500 ?
C18 H18A . .9500 ?
C19 C20 . 1.413(5) y
C19 C24 . 1.422(5) y
C20 C21 . 1.396(5) ?
C20 C25 . 1.500(5) ?
C21 C22 . 1.381(5) ?
C21 H21A . .9500 ?
C22 C23 . 1.387(5) ?
C22 H22A . .9500 ?
C23 C24 . 1.402(5) ?
C23 H23A . .9500 ?
C24 C31 . 1.489(5) ?
C25 C26 . 1.397(5) ?
C25 C30 . 1.402(5) ?
C26 C27 . 1.392(5) ?
C26 H26A . .9500 ?
C27 C28 . 1.380(6) ?
C27 H27A . .9500 ?
C28 C29 . 1.372(6) ?
C28 H28A . .9500 ?
C29 C30 . 1.397(5) ?
C29 H29A . .9500 ?
C30 H30A . .9500 ?
C31 C36 . 1.396(5) ?
C31 C32 . 1.415(5) ?
C32 C33 . 1.387(5) ?
C32 H32A . .9500 ?
C33 C34 . 1.381(6) ?
C33 H33A . .9500 ?
C34 C35 . 1.391(6) ?
C34 H34A . .9500 ?
C35 C36 . 1.389(5) ?
C35 H35A . .9500 ?
C36 H36A . .9500 ?
O41 C45 . 1.435(6) ?
O41 C42 . 1.454(4) ?
C42 C43 . 1.503(6) ?
C42 H42A . .9900 ?
C42 H42B . .9900 ?
C43 C44 . 1.521(7) ?
C43 H43A . .9900 ?
C43 H43B . .9900 ?
C44 C45 . 1.473(7) ?
C44 H44A . .9900 ?
C44 H44B . .9900 ?
C45 H45A . .9900 ?
C45 H45B . .9900 ?
O51 C52 . 1.438(4) ?
O51 C55 . 1.453(4) ?
C52 C53 . 1.491(7) ?
C52 H52A . .9900 ?
C52 H52B . .9900 ?
C53 C54 . 1.514(8) ?
C53 H53A . .9900 ?
C53 H53B . .9900 ?
C54 C55 . 1.514(6) ?
C54 H54A . .9900 ?
C54 H54B . .9900 ?
C55 H55A . .9900 ?
C55 H55B . .9900 ?
